data_4037687
loop_
_publ_author_name
'Bolte, Benoit'
'Bryan, Christopher S.'
'Sharp, Phillip P.'
'Sayyahi, Soheil'
'Rihouey, Charly'
'Kendrick, Amy'
'Lan, Ping'
'Banwell, Martin G.'
'Jackson, Colin J.'
'Fraser, Nicholas J.'
'Willis, Anthony C.'
'Ward, James S.'

_publ_section_title
;
 Total Syntheses of the 3H-Pyrrolo[2,3-c]quinolone-containing Alkaloids
 Marinoquinolines A-F, K and Aplidiopsamine A Using a Palladium-catalysed
 Ullmann Cross-coupling/Reductive Cyclization Pathway.
;
_journal_name_full 'The Journal of organic chemistry'
_journal_paper_doi 10.1021/acs.joc.9b02725
_journal_year 2019
_chemical_absolute_configuration unk
_chemical_compound_source local
_chemical_formula_moiety 'C15 H16 N2'
_chemical_formula_sum 'C15 H16 N2'
_chemical_formula_weight 224.31
_space_group_IT_number 114
_space_group_name_Hall 'P -4 2n'
_space_group_name_H-M_alt 'P -4 21 c'
_symmetry_cell_setting tetragonal
_symmetry_space_group_name_H-M 'P -4 21 c'
_atom_sites_solution_hydrogens difmap
_atom_sites_solution_primary other
_audit_creation_date 13-04-30
_audit_creation_method CRYSTALS_ver_14.40
_audit_update_record
;
2013-04-30 - Report on C18 H14 N2 
             by Anthony C. Willis
             for   Chris Bryan and Martin Banwell

2013-04-30 - passes checkcif tests with no warnings  
;
_cell_angle_alpha 90
_cell_angle_beta 90
_cell_angle_gamma 90
_cell_formula_units_Z 8
_cell_length_a 17.2396(2)
_cell_length_b 17.2396(2)
_cell_length_c 8.5097(2)
_cell_measurement_reflns_used 16258
_cell_measurement_temperature 200
_cell_measurement_theta_max 27.5
_cell_measurement_theta_min 2.6
_cell_volume 2529.12(7)
_computing_cell_refinement 'DENZO/SCALEPACK (Otwinowski & Minor, 1997)'
_computing_data_collection 'COLLECT (Nonius, 2001).'
_computing_data_reduction 'DENZO/SCALEPACK (Otwinowski & Minor, 1997)'
_computing_molecular_graphics
; 
ORTEP-II (Johnson 1976) in teXsan (MSC, 1992-1997)
;
_computing_publication_material 'CRYSTALS (Betteridge et al., 2003)'
_computing_structure_refinement 'CRYSTALS (Betteridge et al., 2003)'
_computing_structure_solution 'SUPERFLIP (Palatinus & Chapuis, 2007)'
_diffrn_ambient_temperature 200
_diffrn_measured_fraction_theta_full 0.991
_diffrn_measured_fraction_theta_max 0.991
_diffrn_measurement_device Area
_diffrn_measurement_device_type 'Nonius KappaCCD'
_diffrn_measurement_method ' \f and \w scans with CCD '
_diffrn_radiation_monochromator graphite
_diffrn_radiation_type 'Mo K\a'
_diffrn_radiation_wavelength 0.71073
_diffrn_reflns_av_R_equivalents 0.032
_diffrn_reflns_limit_h_max 19
_diffrn_reflns_limit_h_min -22
_diffrn_reflns_limit_k_max 22
_diffrn_reflns_limit_k_min -22
_diffrn_reflns_limit_l_max 11
_diffrn_reflns_limit_l_min -10
_diffrn_reflns_number 26462
_diffrn_reflns_theta_full 27.475
_diffrn_reflns_theta_max 27.475
_diffrn_reflns_theta_min 2.642
_diffrn_standards_number 0
_exptl_absorpt_coefficient_mu 0.070
_exptl_absorpt_correction_T_max 0.988
_exptl_absorpt_correction_T_min 0.976
_exptl_absorpt_correction_type integration
_exptl_absorpt_process_details
;
via Gaussian method (Coppens, 1970) implemented in maXus (2000)
;
_exptl_crystal_colour brown
_exptl_crystal_density_diffrn 1.178
_exptl_crystal_density_method 'not measured'
_exptl_crystal_description block
_exptl_crystal_F_000 960
_exptl_crystal_size_max 0.380
_exptl_crystal_size_mid 0.230
_exptl_crystal_size_min 0.220
_refine_diff_density_max 0.11
_refine_diff_density_min -0.16
_refine_ls_extinction_method None
_refine_ls_goodness_of_fit_ref 0.9965
_refine_ls_hydrogen_treatment mixed
_refine_ls_matrix_type full
_refine_ls_number_parameters 157
_refine_ls_number_reflns 1626
_refine_ls_number_restraints 0
_refine_ls_R_factor_all 0.0367
_refine_ls_R_factor_gt 0.0330
_refine_ls_shift/su_max 0.0003564
_refine_ls_shift/su_mean 0.0000515
_refine_ls_structure_factor_coef Fsqd
_refine_ls_weighting_details
;
 Method= Modified Sheldrick 
 w=1/[\s^2^(F^2^) + ( 0.05P)^2^ + 0.40P] 
 ,where P=(max(Fo^2^,0) + 2Fc^2^)/3 
;
_refine_ls_weighting_scheme calc
_refine_ls_wR_factor_all 0.0843
_refine_ls_wR_factor_gt 0.0815
_refine_ls_wR_factor_ref 0.0843
_reflns_limit_h_max 15
_reflns_limit_h_min 0
_reflns_limit_k_max 22
_reflns_limit_k_min 0
_reflns_limit_l_max 11
_reflns_limit_l_min 0
_reflns_number_gt 1504
_reflns_number_total 1627
_reflns_threshold_expression I>2.0\s(I)
_oxford_diffrn_Wilson_B_factor 2.91
_oxford_diffrn_Wilson_scale 1.12
_oxford_refine_ls_r_factor_ref 0.0367
_oxford_refine_ls_scale 0.951(4)
_oxford_reflns_number_all 1626
_oxford_reflns_threshold_expression_ref I>-10.0\s(I)
_oxford_structure_analysis_title 'slow At 9:57 on 30/ 4/12'
_cod_data_source_file jo9b02725_si_002.cif
_cod_data_source_block ban1322
_cod_depositor_comments
;
The following automatic conversions were performed:

data item '_atom_sites_solution_primary' value 'Other' was changed to
'other' in accordance with the
/home/data/users/saulius/crontab/automatic-downloads/rss-feeds/ACS/lib/dictionaries/cif_core.dic
dictionary named 'cif_core.dic' version 2.4.2 last updated on
2011-04-26.

Automatic conversion script
Id: cif_fix_values 7556 2019-12-06 15:28:31Z antanas 
;
_cod_original_cell_volume 2529.11(7)
_cod_original_sg_symbol_H-M 'P -4 21 c '
_cod_database_code 4037687

loop_
_symmetry_equiv_pos_as_xyz
x,y,z
-x,-y,z
-y,x,-z
x+1/2,-y+1/2,-z+1/2
-y+1/2,-x+1/2,z+1/2
-x+1/2,y+1/2,-z+1/2
y,-x,-z
y+1/2,x+1/2,z+1/2

loop_
_atom_site_label
_atom_site_type_symbol
_atom_site_fract_x
_atom_site_fract_y
_atom_site_fract_z
_atom_site_U_iso_or_equiv
_atom_site_occupancy
_atom_site_adp_type
_atom_site_refinement_flags_posn
N1 N 0.52345(7) 0.27385(7) 0.46247(16) 0.0301 1.0000 Uani .
C2 C 0.53172(8) 0.21742(8) 0.34691(19) 0.0302 1.0000 Uani .
C3 C 0.47165(9) 0.16234(10) 0.3310(2) 0.0406 1.0000 Uani .
C4 C 0.47611(10) 0.10556(10) 0.2185(2) 0.0468 1.0000 Uani .
C5 C 0.54040(10) 0.10122(10) 0.1182(2) 0.0433 1.0000 Uani .
C6 C 0.59992(10) 0.15328(9) 0.1322(2) 0.0357 1.0000 Uani .
C7 C 0.59701(8) 0.21251(8) 0.24633(18) 0.0292 1.0000 Uani .
C8 C 0.65534(8) 0.27042(8) 0.26626(17) 0.0293 1.0000 Uani .
C9 C 0.72628(9) 0.28884(9) 0.1898(2) 0.0374 1.0000 Uani .
C10 C 0.75387(9) 0.35433(10) 0.2609(2) 0.0402 1.0000 Uani .
N11 N 0.70555(7) 0.37727(7) 0.37906(17) 0.0336 1.0000 Uani .
C12 C 0.64409(8) 0.32661(8) 0.38378(18) 0.0281 1.0000 Uani .
C13 C 0.57797(8) 0.32669(8) 0.48205(17) 0.0280 1.0000 Uani .
C14 C 0.56944(8) 0.38544(8) 0.61199(18) 0.0315 1.0000 Uani .
C15 C 0.61993(9) 0.36816(9) 0.75568(18) 0.0370 1.0000 Uani .
C16 C 0.61588(12) 0.43533(11) 0.8718(2) 0.0500 1.0000 Uani .
C17 C 0.59595(14) 0.29307(11) 0.8335(2) 0.0544 1.0000 Uani .
H31 H 0.4274 0.1665 0.4003 0.0487 1.0000 Uiso R
H41 H 0.4341 0.0688 0.2108 0.0560 1.0000 Uiso R
H51 H 0.5441 0.0605 0.0411 0.0525 1.0000 Uiso R
H61 H 0.6432 0.1500 0.0653 0.0430 1.0000 Uiso R
H91 H 0.7492 0.2625 0.1018 0.0453 1.0000 Uiso R
H101 H 0.8005 0.3836 0.2362 0.0482 1.0000 Uiso R
H111 H 0.7123(11) 0.4247(11) 0.432(3) 0.0430 1.0000 Uiso .
H141 H 0.5837 0.4364 0.5706 0.0393 1.0000 Uiso R
H142 H 0.5138 0.3860 0.6469 0.0389 1.0000 Uiso R
H151 H 0.6747 0.3627 0.7186 0.0435 1.0000 Uiso R
H161 H 0.6474 0.4230 0.9653 0.0751 1.0000 Uiso R
H162 H 0.6367 0.4827 0.8225 0.0742 1.0000 Uiso R
H163 H 0.5601 0.4440 0.9020 0.0745 1.0000 Uiso R
H171 H 0.6307 0.2826 0.9252 0.0820 1.0000 Uiso R
H172 H 0.5417 0.2964 0.8685 0.0810 1.0000 Uiso R
H173 H 0.5995 0.2486 0.7615 0.0804 1.0000 Uiso R

loop_
_atom_site_aniso_label
_atom_site_aniso_U_11
_atom_site_aniso_U_22
_atom_site_aniso_U_33
_atom_site_aniso_U_23
_atom_site_aniso_U_13
_atom_site_aniso_U_12
N1 0.0290(6) 0.0293(6) 0.0319(6) -0.0026(5) 0.0005(5) 0.0007(5)
C2 0.0303(7) 0.0278(6) 0.0325(8) -0.0014(6) -0.0023(6) 0.0026(5)
C3 0.0326(7) 0.0375(8) 0.0517(10) -0.0076(8) 0.0019(7) -0.0037(6)
C4 0.0405(8) 0.0365(8) 0.0634(12) -0.0137(9) -0.0026(9) -0.0054(6)
C5 0.0479(9) 0.0343(8) 0.0475(10) -0.0132(8) -0.0047(8) 0.0008(7)
C6 0.0400(8) 0.0322(7) 0.0348(8) -0.0054(7) -0.0003(7) 0.0047(6)
C7 0.0309(6) 0.0273(6) 0.0294(7) -0.0009(6) -0.0035(6) 0.0043(5)
C8 0.0300(7) 0.0292(7) 0.0287(7) -0.0011(6) -0.0006(6) 0.0044(5)
C9 0.0342(7) 0.0393(8) 0.0388(8) -0.0067(7) 0.0074(7) 0.0030(6)
C10 0.0302(7) 0.0425(8) 0.0478(9) -0.0063(8) 0.0086(7) -0.0017(6)
N11 0.0290(6) 0.0329(6) 0.0390(7) -0.0068(6) 0.0025(6) -0.0026(5)
C12 0.0265(6) 0.0275(6) 0.0302(7) -0.0014(6) -0.0021(6) 0.0016(5)
C13 0.0281(7) 0.0288(7) 0.0270(7) -0.0003(6) -0.0014(6) 0.0033(6)
C14 0.0322(7) 0.0296(7) 0.0328(7) -0.0055(6) 0.0025(6) 0.0020(5)
C15 0.0372(7) 0.0436(8) 0.0301(8) -0.0070(7) -0.0009(7) 0.0021(6)
C16 0.0604(11) 0.0514(10) 0.0380(9) -0.0145(9) 0.0017(9) -0.0078(9)
C17 0.0816(14) 0.0460(10) 0.0357(10) 0.0023(8) -0.0033(9) 0.0068(9)

loop_
_atom_type_symbol
_atom_type_scat_dispersion_real
_atom_type_scat_dispersion_imag
_atom_type_scat_Cromer_Mann_a1
_atom_type_scat_Cromer_Mann_b1
_atom_type_scat_Cromer_Mann_a2
_atom_type_scat_Cromer_Mann_b2
_atom_type_scat_Cromer_Mann_a3
_atom_type_scat_Cromer_Mann_b3
_atom_type_scat_Cromer_Mann_a4
_atom_type_scat_Cromer_Mann_b4
_atom_type_scat_Cromer_Mann_c
_atom_type_scat_source
C 0.0033 0.0016 2.3100 20.8439 1.0200 10.2075 1.5886 0.5687 0.8650 51.6512 0.2156 'International Tables Vol C 4.2.6.8 and 6.1.1.4'
H 0.0000 0.0000 0.4930 10.5109 0.3229 26.1257 0.1402 3.1424 0.0408 57.7998 0.0030 'International Tables Vol C 4.2.6.8 and 6.1.1.4'
N 0.0061 0.0033 12.2126 0.0057 3.1322 9.8933 2.0125 28.9975 1.1663 0.5826 -11.5290 'International Tables Vol C 4.2.6.8 and 6.1.1.4'

loop_
_exptl_crystal_face_index_h
_exptl_crystal_face_index_k
_exptl_crystal_face_index_l
_exptl_crystal_face_perp_dist
1 0 0 0.150
-1 0 0 0.070
0 0 1 0.100
0 0 -1 0.130
0 1 0 0.160
0 -1 0 0.220
3 0 -1 0.115
-6 -4 -3 0.089
-1 -1 0 0.114

loop_
_geom_angle_atom_site_label_1
_geom_angle_atom_site_label_2
_geom_angle_atom_site_label_3
_geom_angle
_geom_angle_publ_flag
C2 N1 C13 119.95(12) yes
N1 C2 C3 117.59(13) yes
N1 C2 C7 123.40(13) yes
C3 C2 C7 119.01(14) yes
C2 C3 C4 120.37(16) yes
C2 C3 H31 118.1 no
C4 C3 H31 121.5 no
C3 C4 C5 120.52(15) yes
C3 C4 H41 118.2 no
C5 C4 H41 121.2 no
C4 C5 C6 120.37(15) yes
C4 C5 H51 120.4 no
C6 C5 H51 119.2 no
C5 C6 C7 120.53(15) yes
C5 C6 H61 120.2 no
C7 C6 H61 119.2 no
C2 C7 C6 119.18(13) yes
C2 C7 C8 116.50(12) yes
C6 C7 C8 124.29(13) yes
C7 C8 C9 135.08(13) yes
C7 C8 C12 118.00(12) yes
C9 C8 C12 106.90(13) yes
C8 C9 C10 106.32(14) yes
C8 C9 H91 127.2 no
C10 C9 H91 126.4 no
C9 C10 N11 110.71(14) yes
C9 C10 H101 128.4 no
N11 C10 H101 120.9 no
C10 N11 C12 107.95(13) yes
C10 N11 H111 122.1(12) no
C12 N11 H111 129.3(12) no
C8 C12 N11 108.11(12) yes
C8 C12 C13 122.19(12) yes
N11 C12 C13 129.68(13) yes
C12 C13 N1 119.93(13) yes
C12 C13 C14 120.89(13) yes
N1 C13 C14 119.16(13) yes
C13 C14 C15 113.59(11) yes
C13 C14 H141 108.3 no
C15 C14 H141 108.6 no
C13 C14 H142 108.4 no
C15 C14 H142 108.0 no
H141 C14 H142 109.8 no
C14 C15 C16 110.13(13) yes
C14 C15 C17 111.16(14) yes
C16 C15 C17 110.74(14) yes
C14 C15 H151 107.6 no
C16 C15 H151 108.6 no
C17 C15 H151 108.4 no
C15 C16 H161 109.6 no
C15 C16 H162 109.7 no
H161 C16 H162 108.7 no
C15 C16 H163 108.8 no
H161 C16 H163 110.6 no
H162 C16 H163 109.5 no
C15 C17 H171 109.4 no
C15 C17 H172 110.0 no
H171 C17 H172 110.2 no
C15 C17 H173 112.2 no
H171 C17 H173 107.9 no
H172 C17 H173 107.1 no

loop_
_geom_bond_atom_site_label_1
_geom_bond_atom_site_label_2
_geom_bond_distance
_geom_bond_publ_flag
N1 C2 1.3906(19) yes
N1 C13 1.3194(18) yes
C2 C3 1.412(2) yes
C2 C7 1.417(2) yes
C3 C4 1.372(2) yes
C3 H31 0.966 no
C4 C5 1.400(3) yes
C4 H41 0.965 no
C5 C6 1.368(2) yes
C5 H51 0.963 no
C6 C7 1.410(2) yes
C6 H61 0.940 no
C7 C8 1.4271(19) yes
C8 C9 1.421(2) yes
C8 C12 1.4056(19) yes
C9 C10 1.367(2) yes
C9 H91 0.961 no
C10 N11 1.364(2) yes
C10 H101 0.972 no
N11 C12 1.3737(18) yes
N11 H111 0.94(2) no
C12 C13 1.4138(19) yes
C13 C14 1.507(2) yes
C14 C15 1.530(2) yes
C14 H141 0.977 no
C14 H142 1.004 no
C15 C16 1.524(2) yes
C15 C17 1.512(2) yes
C15 H151 0.999 no
C16 H161 0.986 no
C16 H162 0.985 no
C16 H163 1.006 no
C17 H171 1.001 no
C17 H172 0.983 no
C17 H173 0.984 no

loop_
_geom_contact_atom_site_label_1
_geom_contact_atom_site_label_2
_geom_contact_distance
_geom_contact_site_symmetry_2
_geom_contact_publ_flag
N1 N11 2.880(2) 7_566 no
C6 C17 3.503(2) 1_554 no

loop_
_geom_hbond_atom_site_label_D
_geom_hbond_atom_site_label_H
_geom_hbond_atom_site_label_A
_geom_hbond_site_symmetry_A
_geom_hbond_angle_DHA
_geom_hbond_distance_DH
_geom_hbond_distance_HA
_geom_hbond_distance_DA
_geom_hbond_publ_flag
N11 H111 N1 3_656 178.8(19) 0.94(2) 1.94(2) 2.880(2) yes

loop_
_geom_torsion_atom_site_label_1
_geom_torsion_atom_site_label_2
_geom_torsion_atom_site_label_3
_geom_torsion_atom_site_label_4
_geom_torsion
_geom_torsion_publ_flag
N1 C2 C3 C4 179.5(1) no
N1 C2 C7 C6 -179.8(1) no
N1 C2 C7 C8 -1.3(2) no
N1 C13 C12 N11 177.1(1) no
N1 C13 C12 C8 -1.6(2) no
N1 C13 C14 C15 102.8(2) no
N11 C10 C9 C8 1.2(2) no
N11 C12 C8 C7 -178.3(1) no
N11 C12 C8 C9 0.1(2) no
N11 C12 C13 C14 -4.3(2) no
C2 N1 C13 C12 1.0(2) no
C2 N1 C13 C14 -177.6(1) no
C2 C3 C4 C5 0.2(3) no
C2 C7 C6 C5 0.2(2) no
C2 C7 C8 C9 -177.1(2) no
C2 C7 C8 C12 0.7(2) no
C3 C2 N1 C13 -180.0(1) no
C3 C2 C7 C6 0.6(2) no
C3 C2 C7 C8 179.1(1) no
C3 C4 C5 C6 0.6(3) no
C4 C3 C2 C7 -0.8(2) no
C4 C5 C6 C7 -0.8(3) no
C5 C6 C7 C8 -178.2(2) no
C6 C7 C8 C9 1.4(3) no
C6 C7 C8 C12 179.1(1) no
C7 C2 N1 C13 0.4(2) no
C7 C8 C9 C10 177.2(2) no
C7 C8 C12 C13 0.7(2) no
C8 C12 N11 C10 0.6(2) no
C8 C12 C13 C14 177.1(1) no
C9 C8 C12 C13 179.0(1) no
C9 C10 N11 C12 -1.2(2) no
C10 N11 C12 C13 -178.2(2) no
C10 C9 C8 C12 -0.8(2) no
C12 C13 C14 C15 -75.9(2) no
C13 C14 C15 C16 172.7(1) no
C13 C14 C15 C17 -64.2(2) no
